data_7116945
loop_
_publ_author_name
'Yumi Yakiyama'
'Gil Ryeong Lee'
'Sung Yeon Kim'
'Yoshitaka Matsushita'
'Yasushi Morita'
'Moon Jeong Park'
'Masaki Kawano'

_publ_section_title
;
 Formation of a nanometer-thick water layer at high humidity on a dynamic
 crystalline material composed of multi-interactive molecules
;
_journal_name_full Chem.Commun.
_journal_page_first 6828
_journal_paper_doi 10.1039/C5cc01568E
_journal_volume 51
_journal_year 2015
_chemical_formula_sum 'C22 K N9 O8.5'
_chemical_formula_weight 565.39
_chemical_name_systematic ' ?'
_space_group_crystal_system monoclinic
_space_group_IT_number 13
_space_group_name_H-M_alt 'P 1 2/n 1'
_symmetry_Int_Tables_number 13
_symmetry_space_group_name_Hall '-P 2yac'
_symmetry_space_group_name_H-M 'P 1 2/n 1'
_audit_update_record
;
2014-10-25 deposited with the CCDC.
2015-03-19 downloaded from the CCDC.
;
_cell_angle_alpha 90
_cell_angle_beta 122.52(2)
_cell_angle_gamma 90
_cell_formula_units_Z 4
_cell_length_a 24.131(5)
_cell_length_b 19.458(2)
_cell_length_c 16.672(4)
_cell_measurement_temperature 298
_cell_volume 6601(3)
_computing_cell_refinement 'RIETAN-FP (Izumi and Momma, 2007)'
_computing_data_collection 'PLS-II 9B HRPD Beamline software'
_computing_molecular_graphics 'VESTA (Momma and Izumi, 2008)'
_computing_structure_refinement 'RIETAN-FP (Izumi and Momma, 2007)'
_computing_structure_solution DASH
_diffrn_ambient_temperature 298
_diffrn_detector 'Na(I) Scintillation'
_diffrn_detector_type KOUZU
_diffrn_measurement_device_type 'Pohang Light Source 9B HRPD beamline'
_diffrn_radiation_monochromator 'Si 111'
_diffrn_radiation_type synchrotron
_diffrn_radiation_wavelength 1.4639
_diffrn_source synchrotron
_diffrn_source_type 'bending magnet'
_pd_block_diffractogram_id hydrated_2
_pd_char_colour 'pale yellow'
_pd_instr_location ' ?'
_pd_meas_2theta_range_inc 0.01
_pd_meas_2theta_range_max 123.50
_pd_meas_2theta_range_min 3.00
_pd_meas_number_of_points 14051
_pd_meas_scan_method step
_pd_proc_info_excluded_regions 49.45-123.50
_pd_proc_ls_background_function 'Legendre polynomials'
_pd_proc_ls_pref_orient_corr ' ?'
_pd_proc_ls_profile_function 'Modified split pseudo-Voigt function'
_pd_proc_ls_prof_R_factor 0.07145
_pd_proc_ls_prof_wR_expected 0.10689
_pd_proc_ls_prof_wR_factor 0.10700
_pd_spec_mounting ' ?'
_pd_spec_mount_mode reflection
_pd_spec_shape flat_sheet
_pd_spec_size_axial 20
_pd_spec_size_equat 20
_pd_spec_size_thick 0.5
_refine_ls_goodness_of_fit_all 1.0010
_refine_ls_matrix_type full
_refine_ls_number_constraints 40
_refine_ls_number_parameters 216
_refine_ls_number_restraints 165
_refine_ls_R_factor_all 0.10199
_refine_ls_R_Fsqd_factor 0.10349
_refine_ls_R_I_factor 0.06738
_refine_ls_shift/su_max 1.0E-6
_refine_ls_weighting_scheme sigma
_cod_data_source_file c5cc01568e2.cif
_cod_data_source_block hydrated_KTPHAP_powder_2
_cod_original_sg_symbol_H-M 'P 2/n'
_cod_original_formula_sum 'C22 N9 O8.5 K1'
_cod_database_code 7116945

loop_
_symmetry_equiv_pos_site_id
_symmetry_equiv_pos_as_xyz
1 x,y,z
2 -x,-y,-z
3 -x+1/2,y,-z+1/2
4 x+1/2,-y,z+1/2

loop_
_atom_site_label
_atom_site_occupancy
_atom_site_fract_x
_atom_site_fract_y
_atom_site_fract_z
_atom_site_adp_type
_atom_site_B_iso_or_equiv
_atom_site_type_symbol
C1 1.0 0.349499 0.412153 0.614319 Biso 5.263390 C
C2 1.0 0.393464 0.397614 0.581546 Biso 5.263390 C
N3 1.0 0.287295 0.416201 0.552824 Biso 5.263390 N
N4 1.0 0.369915 0.410436 0.704750 Biso 5.263390 N
C5 1.0 0.369779 0.406426 0.482899 Biso 5.263390 C
C6 1.0 0.454710 0.379895 0.642652 Biso 5.263390 C
C7 1.0 0.268592 0.412587 0.465027 Biso 5.263390 C
C8 1.0 0.428118 0.400632 0.760900 Biso 5.263390 C
N9 1.0 0.307635 0.410501 0.423356 Biso 5.263390 N
N10 1.0 0.409128 0.397958 0.451039 Biso 5.263390 N
N11 1.0 0.497176 0.373321 0.611404 Biso 5.263390 N
N12 1.0 0.478205 0.380841 0.739400 Biso 5.263390 N
C13 1.0 0.187741 0.409813 0.391024 Biso 5.263390 C
C14 1.0 0.448326 0.391298 0.869177 Biso 5.263390 C
C15 1.0 0.465268 0.380460 0.509003 Biso 5.263390 C
C16 1.0 0.158258 0.398724 0.294273 Biso 5.263390 C
C17 1.0 0.145245 0.408059 0.428981 Biso 5.263390 C
C18 1.0 0.399255 0.401367 0.894222 Biso 5.263390 C
C19 1.0 0.507594 0.368147 0.937799 Biso 5.263390 C
C20 1.0 0.508491 0.374529 0.469849 Biso 5.263390 C
C21 1.0 0.087867 0.390289 0.237133 Biso 5.263390 C
C22 1.0 0.078215 0.398491 0.368206 Biso 5.263390 C
C23 1.0 0.417033 0.395312 0.988774 Biso 5.263390 C
C24 1.0 0.520115 0.361698 1.031270 Biso 5.263390 C
C25 1.0 0.573912 0.356016 0.524908 Biso 5.263390 C
C26 1.0 0.482226 0.388176 0.373483 Biso 5.263390 C
N27 1.0 0.049325 0.386491 0.273987 Biso 5.263390 N
N28 1.0 0.475838 0.378234 1.057150 Biso 5.263390 N
C29 1.0 0.612965 0.353917 0.483019 Biso 5.263390 C
C30 1.0 0.523570 0.389234 0.337734 Biso 5.263390 C
N31 1.0 0.589601 0.375577 0.391882 Biso 5.263390 N
K32 0.5000 0.761229 0.476074 0.167225 Biso 2.059050 K
K33 0.5000 0.051597 0.164900 0.845807 Biso 2.059050 K
O34 1.0 0.248836 0.982115 1.026430 Biso 2.059050 O
O35 1.0 0.536287 -0.905887 -0.651930 Biso 2.059050 O
O36 1.0 0.542359 -0.939988 -0.469615 Biso 2.059050 O
O37 0.5000 0.234681 -0.690840 -0.321975 Biso 2.059050 O
O39 1.0 0.009673 0.150285 0.142867 Biso 2.059050 O
O40 1.0 0.250116 0.976421 -0.414692 Biso 2.059050 O
O41 1.0 0.744010 0.469980 0.943696 Biso 2.059050 O
O42 1.0 -0.682345 0.791644 0.625899 Biso 2.059050 O
O43 1.0 -0.256364 -0.960117 -0.363925 Biso 2.059050 O
